data_4134468
loop_
_publ_author_name
'Xu, Bin'
'Troian-Gautier, Ludovic'
'Dykstra, Ryan'
'Martin, Robert T.'
'Gutierrez, Osvaldo'
'Tambar, Uttam K.'

_publ_section_title
;
 Photocatalyzed Diastereoselective Isomerization of Cinnamyl Chlorides to
 Cyclopropanes.
;
_journal_issue 13
_journal_name_full 'Journal of the American Chemical Society'
_journal_page_first 6206
_journal_page_last 6215
_journal_paper_doi 10.1021/jacs.0c00147
_journal_volume 142
_journal_year 2020
_chemical_absolute_configuration ad
_chemical_formula_moiety 'C11 H9 Cl S'
_chemical_formula_sum 'C11 H9 Cl S'
_chemical_formula_weight 208.69
_space_group_crystal_system monoclinic
_space_group_IT_number 4
_space_group_name_Hall 'P 2yb'
_space_group_name_H-M_alt 'P 1 21 1'
_atom_sites_solution_hydrogens geom
_audit_creation_method SHELXL-2016/6
_cell_angle_alpha 90
_cell_angle_beta 109.178(5)
_cell_angle_gamma 90
_cell_formula_units_Z 2
_cell_length_a 8.3530(4)
_cell_length_b 5.8263(2)
_cell_length_c 10.6780(4)
_cell_measurement_reflns_used 4327
_cell_measurement_temperature 100(2)
_cell_measurement_theta_max 26.3
_cell_measurement_theta_min 2.00
_cell_volume 490.83(4)
_computing_cell_refinement 'CrysAlisPro V 1.171.39.46, Agilent Technologies'
_computing_data_collection 'CrystalClear 1.40 (Rigaku Inc., 2008)'
_computing_data_reduction 'CrysAlisPro V 1.171.39.46, Agilent Technologies'
_computing_molecular_graphics 'XP SHELXTL/PC, Siemens Analytical'
_computing_publication_material 'XP SHELXTL/PC, Siemens Analytical'
_computing_structure_refinement 'SHELXL-2016/6 (Sheldrick, 2015)'
_computing_structure_solution
;

Sheldrick. G. M.  (2015) SHELXT. Acta Cryst. A71, 3-8.

;
_diffrn_ambient_temperature 100(2)
_diffrn_measured_fraction_theta_full 1.000
_diffrn_measured_fraction_theta_max 0.998
_diffrn_measurement_device_type 'Rigaku AFC-12 with a Saturn 724+ CCD'
_diffrn_measurement_method \w-scans
_diffrn_radiation_type MoK\a
_diffrn_radiation_wavelength 0.71073
_diffrn_reflns_av_R_equivalents 0.0263
_diffrn_reflns_av_unetI/netI 0.0258
_diffrn_reflns_Laue_measured_fraction_full 1.000
_diffrn_reflns_Laue_measured_fraction_max 0.998
_diffrn_reflns_limit_h_max 10
_diffrn_reflns_limit_h_min -10
_diffrn_reflns_limit_k_max 7
_diffrn_reflns_limit_k_min -7
_diffrn_reflns_limit_l_max 13
_diffrn_reflns_limit_l_min -13
_diffrn_reflns_number 6202
_diffrn_reflns_point_group_measured_fraction_full 1.000
_diffrn_reflns_point_group_measured_fraction_max 0.998
_diffrn_reflns_theta_full 25.242
_diffrn_reflns_theta_max 26.380
_diffrn_reflns_theta_min 2.019
_diffrn_source 'fine focus sealed tube'
_exptl_absorpt_coefficient_mu 0.547
_exptl_absorpt_correction_T_max 1.00
_exptl_absorpt_correction_T_min 0.794
_exptl_absorpt_correction_type multi-scan
_exptl_absorpt_process_details
;
CrysAlisPro 1.171.40.37a (Rigaku Oxford Diffraction, 2019)
Empirical absorption correction using spherical harmonics,
 implemented in SCALE3 ABSPACK scaling algorithm.
;
_exptl_crystal_colour colorless
_exptl_crystal_density_diffrn 1.412
_exptl_crystal_description plates
_exptl_crystal_F_000 216
_exptl_crystal_size_max 0.160
_exptl_crystal_size_mid 0.095
_exptl_crystal_size_min 0.030
_refine_diff_density_max 0.856
_refine_diff_density_min -0.301
_refine_diff_density_rms 0.092
_refine_ls_abs_structure_details
;
 Refined as an inversion twin.  The bulk sample was racemic.  The 
crystal is a racemic twin.
;
_refine_ls_abs_structure_Flack 0.44(14)
_refine_ls_extinction_method none
_refine_ls_goodness_of_fit_ref 1.082
_refine_ls_hydrogen_treatment constr
_refine_ls_matrix_type full
_refine_ls_number_parameters 119
_refine_ls_number_reflns 1963
_refine_ls_number_restraints 1
_refine_ls_restrained_S_all 1.082
_refine_ls_R_factor_all 0.0489
_refine_ls_R_factor_gt 0.0471
_refine_ls_shift/su_max 0.000
_refine_ls_shift/su_mean 0.000
_refine_ls_structure_factor_coef Fsqd
_refine_ls_weighting_details 'w=1/[\s^2^(Fo^2^)+(0.0830P)^2^+0.3225P] where P=(Fo^2^+2Fc^2^)/3'
_refine_ls_weighting_scheme calc
_refine_ls_wR_factor_gt 0.1216
_refine_ls_wR_factor_ref 0.1237
_reflns_Friedel_coverage 0.814
_reflns_Friedel_fraction_full 1.000
_reflns_Friedel_fraction_max 0.998
_reflns_number_gt 1885
_reflns_number_total 1963
_reflns_threshold_expression 'I > 2\s(I)'
_cod_data_source_file ja0c00147_si_002.cif
_cod_data_source_block shelx
_cod_depositor_comments 'Adding full bibliography for 4134467--4134469.cif.'
_cod_original_sg_symbol_H-M 'P 21'
_cod_database_code 4134468
_shelx_shelxl_version_number 2016/6
_shelx_space_group_comment
;
The symmetry employed for this shelxl refinement is uniquely defined
by the following loop, which should always be used as a source of
symmetry information in preference to the above space-group names.
They are only intended as comments.
;
_shelx_estimated_absorpt_t_min 0.918
_shelx_estimated_absorpt_t_max 0.984

loop_
_space_group_symop_operation_xyz
'x, y, z'
'-x, y+1/2, -z'

loop_
_atom_site_label
_atom_site_type_symbol
_atom_site_fract_x
_atom_site_fract_y
_atom_site_fract_z
_atom_site_U_iso_or_equiv
_atom_site_adp_type
_atom_site_occupancy
_atom_site_site_symmetry_order
_atom_site_calc_flag
_atom_site_refinement_flags_posn
_atom_site_refinement_flags_adp
_atom_site_refinement_flags_occupancy
_atom_site_disorder_assembly
_atom_site_disorder_group
C1 C 0.3207(6) 0.5254(8) 0.3401(5) 0.0244(10) Uani 1 1 d . . . . .
C2 C 0.3416(5) 0.6344(7) 0.4554(4) 0.0151(8) Uani 1 1 d . . . . .
H2 H 0.388821 0.783476 0.476520 0.018 Uiso 1 1 calc R U . . .
C3 C 0.2810(5) 0.4904(7) 0.5450(4) 0.0164(8) Uani 1 1 d . . . . .
C4 C 0.2749(5) 0.5426(8) 0.6727(4) 0.0200(9) Uani 1 1 d . . . . .
H4 H 0.317440 0.684400 0.714229 0.024 Uiso 1 1 calc R U . . .
C5 C 0.2048(5) 0.3809(8) 0.7365(4) 0.0210(9) Uani 1 1 d . . . . .
H5 H 0.200639 0.414325 0.822460 0.025 Uiso 1 1 calc R U . . .
C6 C 0.1416(6) 0.1741(8) 0.6780(4) 0.0204(9) Uani 1 1 d . . . . .
H6 H 0.094737 0.068258 0.724091 0.024 Uiso 1 1 calc R U . . .
C7 C 0.1455(5) 0.1190(7) 0.5528(4) 0.0165(8) Uani 1 1 d . . . . .
H7 H 0.102264 -0.023607 0.512667 0.020 Uiso 1 1 calc R U . . .
C8 C 0.2141(5) 0.2770(8) 0.4874(4) 0.0158(8) Uani 1 1 d . . . . .
C9 C 0.3667(6) 0.6280(9) 0.2295(4) 0.0243(9) Uani 1 1 d . . . . .
H9 H 0.441415 0.766405 0.253613 0.029 Uiso 1 1 calc R U . . .
C10 C 0.2360(6) 0.6334(9) 0.0924(5) 0.0293(11) Uani 1 1 d . . . . .
H10 H 0.127181 0.552033 0.082812 0.035 Uiso 1 1 calc R U . . .
C11 C 0.3900(7) 0.4820(10) 0.1190(5) 0.0326(12) Uani 1 1 d . . . . .
H11A H 0.478347 0.528981 0.081040 0.039 Uiso 1 1 calc R U . . .
H11B H 0.373829 0.314151 0.122941 0.039 Uiso 1 1 calc R U . . .
S1 S 0.22769(14) 0.25272(18) 0.32852(10) 0.0225(3) Uani 1 1 d . . . . .
Cl1 Cl 0.21893(15) 0.8789(2) -0.00710(11) 0.0294(3) Uani 1 1 d . . . . .

loop_
_atom_site_aniso_label
_atom_site_aniso_U_11
_atom_site_aniso_U_22
_atom_site_aniso_U_33
_atom_site_aniso_U_23
_atom_site_aniso_U_13
_atom_site_aniso_U_12
C1 0.026(2) 0.022(2) 0.028(2) 0.009(2) 0.0123(19) 0.011(2)
C2 0.0059(16) 0.0127(18) 0.027(2) 0.0005(17) 0.0061(15) 0.0021(15)
C3 0.0108(17) 0.0130(18) 0.024(2) 0.0023(18) 0.0034(16) 0.0026(15)
C4 0.017(2) 0.017(2) 0.021(2) -0.0029(17) 0.0003(17) 0.0023(17)
C5 0.024(2) 0.025(2) 0.0119(18) -0.0018(18) 0.0032(16) 0.005(2)
C6 0.023(2) 0.022(2) 0.0163(19) 0.0090(17) 0.0072(18) 0.0040(17)
C7 0.0141(18) 0.0133(19) 0.0225(19) 0.0019(17) 0.0065(16) 0.0007(16)
C8 0.0144(19) 0.0144(19) 0.0184(18) -0.0020(17) 0.0051(16) 0.0007(17)
C9 0.021(2) 0.029(2) 0.023(2) 0.0023(19) 0.0084(17) -0.0019(19)
C10 0.025(2) 0.035(3) 0.029(2) 0.002(2) 0.0101(19) -0.007(2)
C11 0.039(3) 0.038(3) 0.026(2) 0.009(2) 0.019(2) 0.016(2)
S1 0.0265(6) 0.0214(5) 0.0202(5) -0.0008(4) 0.0086(4) 0.0009(5)
Cl1 0.0305(6) 0.0340(6) 0.0251(6) 0.0115(5) 0.0108(5) 0.0054(5)

loop_
_atom_type_symbol
_atom_type_description
_atom_type_scat_dispersion_real
_atom_type_scat_dispersion_imag
_atom_type_scat_source
C C 0.0033 0.0016 'International Tables Vol C Tables 4.2.6.8 and 6.1.1.4'
H H 0.0000 0.0000 'International Tables Vol C Tables 4.2.6.8 and 6.1.1.4'
S S 0.1246 0.1234 'International Tables Vol C Tables 4.2.6.8 and 6.1.1.4'
Cl Cl 0.1484 0.1585 'International Tables Vol C Tables 4.2.6.8 and 6.1.1.4'

loop_
_geom_angle_atom_site_label_1
_geom_angle_atom_site_label_2
_geom_angle_atom_site_label_3
_geom_angle
_geom_angle_site_symmetry_1
_geom_angle_site_symmetry_3
_geom_angle_publ_flag
C2 C1 C9 123.3(4) . . ?
C2 C1 S1 114.4(3) . . ?
C9 C1 S1 122.3(4) . . ?
C1 C2 C3 110.8(4) . . ?
C1 C2 H2 124.6 . . ?
C3 C2 H2 124.6 . . ?
C4 C3 C8 118.2(4) . . ?
C4 C3 C2 129.0(4) . . ?
C8 C3 C2 112.7(4) . . ?
C5 C4 C3 118.6(4) . . ?
C5 C4 H4 120.7 . . ?
C3 C4 H4 120.7 . . ?
C6 C5 C4 121.8(4) . . ?
C6 C5 H5 119.1 . . ?
C4 C5 H5 119.1 . . ?
C5 C6 C7 120.8(4) . . ?
C5 C6 H6 119.6 . . ?
C7 C6 H6 119.6 . . ?
C6 C7 C8 118.4(4) . . ?
C6 C7 H7 120.8 . . ?
C8 C7 H7 120.8 . . ?
C7 C8 C3 122.2(4) . . ?
C7 C8 S1 127.3(3) . . ?
C3 C8 S1 110.5(3) . . ?
C1 C9 C10 119.1(4) . . ?
C1 C9 C11 121.7(5) . . ?
C10 C9 C11 59.7(3) . . ?
C1 C9 H9 115.1 . . ?
C10 C9 H9 115.1 . . ?
C11 C9 H9 115.1 . . ?
C11 C10 C9 60.4(3) . . ?
C11 C10 Cl1 118.9(4) . . ?
C9 C10 Cl1 119.4(4) . . ?
C11 C10 H10 115.6 . . ?
C9 C10 H10 115.6 . . ?
Cl1 C10 H10 115.6 . . ?
C10 C11 C9 60.0(3) . . ?
C10 C11 H11A 117.8 . . ?
C9 C11 H11A 117.8 . . ?
C10 C11 H11B 117.8 . . ?
C9 C11 H11B 117.8 . . ?
H11A C11 H11B 114.9 . . ?
C8 S1 C1 91.5(2) . . ?

loop_
_geom_bond_atom_site_label_1
_geom_bond_atom_site_label_2
_geom_bond_distance
_geom_bond_site_symmetry_2
_geom_bond_publ_flag
C1 C2 1.345(6) . ?
C1 C9 1.482(6) . ?
C1 S1 1.755(5) . ?
C2 C3 1.481(6) . ?
C2 H2 0.9500 . ?
C3 C4 1.414(6) . ?
C3 C8 1.418(6) . ?
C4 C5 1.399(6) . ?
C4 H4 0.9500 . ?
C5 C6 1.380(7) . ?
C5 H5 0.9500 . ?
C6 C7 1.386(6) . ?
C6 H6 0.9500 . ?
C7 C8 1.388(6) . ?
C7 H7 0.9500 . ?
C8 S1 1.743(4) . ?
C9 C10 1.512(7) . ?
C9 C11 1.518(7) . ?
C9 H9 1.0000 . ?
C10 C11 1.508(7) . ?
C10 Cl1 1.760(5) . ?
C10 H10 1.0000 . ?
C11 H11A 0.9900 . ?
C11 H11B 0.9900 . ?

loop_
_geom_torsion_atom_site_label_1
_geom_torsion_atom_site_label_2
_geom_torsion_atom_site_label_3
_geom_torsion_atom_site_label_4
_geom_torsion
_geom_torsion_site_symmetry_1
_geom_torsion_site_symmetry_2
_geom_torsion_site_symmetry_3
_geom_torsion_site_symmetry_4
_geom_torsion_publ_flag
C9 C1 C2 C3 178.9(4) . . . . ?
S1 C1 C2 C3 0.7(5) . . . . ?
C1 C2 C3 C4 -177.7(4) . . . . ?
C1 C2 C3 C8 -1.0(5) . . . . ?
C8 C3 C4 C5 0.6(6) . . . . ?
C2 C3 C4 C5 177.2(4) . . . . ?
C3 C4 C5 C6 -0.3(6) . . . . ?
C4 C5 C6 C7 0.1(6) . . . . ?
C5 C6 C7 C8 -0.2(6) . . . . ?
C6 C7 C8 C3 0.6(6) . . . . ?
C6 C7 C8 S1 -177.9(3) . . . . ?
C4 C3 C8 C7 -0.8(6) . . . . ?
C2 C3 C8 C7 -178.0(4) . . . . ?
C4 C3 C8 S1 177.9(3) . . . . ?
C2 C3 C8 S1 0.7(4) . . . . ?
C2 C1 C9 C10 -127.5(5) . . . . ?
S1 C1 C9 C10 50.4(6) . . . . ?
C2 C1 C9 C11 162.1(4) . . . . ?
S1 C1 C9 C11 -20.0(6) . . . . ?
C1 C9 C10 C11 -111.9(5) . . . . ?
C1 C9 C10 Cl1 139.6(4) . . . . ?
C11 C9 C10 Cl1 -108.6(4) . . . . ?
Cl1 C10 C11 C9 109.3(4) . . . . ?
C1 C9 C11 C10 107.4(5) . . . . ?
C7 C8 S1 C1 178.3(4) . . . . ?
C3 C8 S1 C1 -0.3(3) . . . . ?
C2 C1 S1 C8 -0.3(3) . . . . ?
C9 C1 S1 C8 -178.4(4) . . . . ?
